data_2222244
loop_
_publ_author_name
'Parthiban, P.'
'Ramkumar, V.'
'Jeong, Yeon Tae'

_publ_section_title
;
 2,4-Bis(2-fluorophenyl)-3-azabicyclo[3.3.1]nonan-9-one
;
_journal_coeditor_code BQ2146
_journal_issue 7
_journal_name_full 'Acta Crystallographica Section E'
_journal_page_first o1596
_journal_paper_doi 10.1107/S1600536809022065
_journal_volume 65
_journal_year 2009
_chemical_formula_iupac 'C20 H19 F2 N O'
_chemical_formula_moiety 'C20 H19 F2 N O'
_chemical_formula_sum 'C20 H19 F2 N O'
_chemical_formula_weight 327.36
_chemical_name_systematic
;
2,4-Bis(2-fluorophenyl)-3-azabicyclo[3.3.1]nonan-9-one
;
_space_group_IT_number 2
_symmetry_cell_setting triclinic
_symmetry_space_group_name_Hall '-P 1'
_symmetry_space_group_name_H-M 'P -1'
_atom_sites_solution_hydrogens geom
_atom_sites_solution_primary direct
_atom_sites_solution_secondary difmap
_audit_creation_method SHELXL-97
_cell_angle_alpha 78.027(2)
_cell_angle_beta 78.946(2)
_cell_angle_gamma 87.201(2)
_cell_formula_units_Z 2
_cell_length_a 7.4699(3)
_cell_length_b 10.6621(4)
_cell_length_c 10.7131(4)
_cell_measurement_reflns_used 3420
_cell_measurement_temperature 298(2)
_cell_measurement_theta_max 27.40
_cell_measurement_theta_min 2.48
_cell_volume 819.16(6)
_computing_cell_refinement 'SAINT-Plus (Bruker, 2004)'
_computing_data_collection 'APEX2 (Bruker, 2004)'
_computing_data_reduction 'SAINT-Plus (Bruker, 2004)'
_computing_molecular_graphics 'ORTEP-3 (Farrugia, 1997)'
_computing_publication_material 'SHELXL97 (Sheldrick, 2008)'
_computing_structure_refinement 'SHELXL97 (Sheldrick, 2008)'
_computing_structure_solution 'SHELXS97 (Sheldrick, 2008)'
_diffrn_ambient_temperature 298(2)
_diffrn_measured_fraction_theta_full 0.982
_diffrn_measured_fraction_theta_max 0.943
_diffrn_measurement_device_type 'Bruker APEXII CCD area-detector'
_diffrn_measurement_method '\f and \w'
_diffrn_radiation_monochromator graphite
_diffrn_radiation_source 'fine-focus sealed tube'
_diffrn_radiation_type MoK\a
_diffrn_radiation_wavelength 0.71073
_diffrn_reflns_av_R_equivalents 0.0209
_diffrn_reflns_av_sigmaI/netI 0.0285
_diffrn_reflns_limit_h_max 9
_diffrn_reflns_limit_h_min -9
_diffrn_reflns_limit_k_max 14
_diffrn_reflns_limit_k_min -14
_diffrn_reflns_limit_l_max 14
_diffrn_reflns_limit_l_min -14
_diffrn_reflns_number 11219
_diffrn_reflns_theta_full 25.00
_diffrn_reflns_theta_max 28.51
_diffrn_reflns_theta_min 1.98
_exptl_absorpt_coefficient_mu 0.097
_exptl_absorpt_correction_T_max 0.9885
_exptl_absorpt_correction_T_min 0.9604
_exptl_absorpt_correction_type multi-scan
_exptl_absorpt_process_details '(SADABS; Bruker, 1999)'
_exptl_crystal_colour Colourless
_exptl_crystal_density_diffrn 1.327
_exptl_crystal_density_method 'not measured'
_exptl_crystal_description block
_exptl_crystal_F_000 344
_exptl_crystal_size_max 0.42
_exptl_crystal_size_mid 0.38
_exptl_crystal_size_min 0.12
_refine_diff_density_max 0.171
_refine_diff_density_min -0.203
_refine_ls_extinction_method none
_refine_ls_goodness_of_fit_ref 0.811
_refine_ls_hydrogen_treatment mixed
_refine_ls_matrix_type full
_refine_ls_number_parameters 221
_refine_ls_number_reflns 3913
_refine_ls_number_restraints 0
_refine_ls_restrained_S_all 0.811
_refine_ls_R_factor_all 0.0761
_refine_ls_R_factor_gt 0.0450
_refine_ls_shift/su_max 0.000
_refine_ls_shift/su_mean 0.000
_refine_ls_structure_factor_coef Fsqd
_refine_ls_weighting_details 'calc w=1/[\s^2^(Fo^2^)+(0.1P)^2^+0.2685P] where P=(Fo^2^+2Fc^2^)/3'
_refine_ls_weighting_scheme calc
_refine_ls_wR_factor_gt 0.1263
_refine_ls_wR_factor_ref 0.1558
_reflns_number_gt 2564
_reflns_number_total 3913
_reflns_threshold_expression I>2\s(I)
_cod_data_source_file bq2146.cif
_cod_data_source_block I
_cod_depositor_comments
;
The following automatic conversions were performed:
'_symmetry_cell_setting' value 'Triclinic' changed to 'triclinic'
according to '/home/saulius/struct/CIF-dictionaries/cif_core.dic'
dictionary named 'cif_core.dic' version 2.4.1 from 2010-06-29.

Automatic conversion script
Id: cif_fix_enum 1527 2010-12-29 10:47:43Z saulius 

The following automatic conversions were performed:

'_symmetry_cell_setting' value 'Triclinic' changed to 'triclinic'
according to /home/saulius/struct/CIF-dictionaries/cif_core.dic
dictionary named 'cif_core.dic' version 2.4.1 from 2010-06-29.

Automatic conversion script
Id: cif_fix_values 1715 2011-07-08 13:25:40Z adriana 
;
_cod_original_cell_volume 819.16(5)
_cod_database_code 2222244
_cod_database_fobs_code 2222244

loop_
_symmetry_equiv_pos_as_xyz
'x, y, z'
'-x, -y, -z'

loop_
_atom_site_type_symbol
_atom_site_label
_atom_site_fract_x
_atom_site_fract_y
_atom_site_fract_z
_atom_site_U_iso_or_equiv
_atom_site_adp_type
_atom_site_calc_flag
_atom_site_refinement_flags
_atom_site_occupancy
_atom_site_disorder_assembly
_atom_site_disorder_group
C C1 0.2684(2) 0.16060(16) 0.96799(14) 0.0419(4) Uani d . 1 . .
H H1 0.3499 0.0869 0.9585 0.050 Uiso calc R 1 . .
C C2 0.3813(2) 0.27242(18) 0.98432(15) 0.0481(4) Uani d . 1 . .
H H2 0.4408 0.2431 1.0594 0.058 Uiso calc R 1 . .
C C3 0.2715(3) 0.39499(18) 1.00204(17) 0.0546(5) Uani d . 1 . .
H H3A 0.1694 0.3730 1.0734 0.066 Uiso calc R 1 . .
H H3B 0.3485 0.4532 1.0261 0.066 Uiso calc R 1 . .
C C4 0.1990(3) 0.46430(18) 0.88289(19) 0.0595(5) Uani d . 1 . .
H H4A 0.1607 0.5502 0.8941 0.071 Uiso calc R 1 . .
H H4B 0.0925 0.4196 0.8758 0.071 Uiso calc R 1 . .
C C5 0.3381(3) 0.47348(18) 0.75758(18) 0.0591(5) Uani d . 1 . .
H H5A 0.4243 0.5403 0.7526 0.071 Uiso calc R 1 . .
H H5B 0.2755 0.4987 0.6847 0.071 Uiso calc R 1 . .
C C6 0.4445(2) 0.34774(19) 0.74473(16) 0.0506(4) Uani d . 1 . .
H H6 0.5433 0.3651 0.6689 0.061 Uiso calc R 1 . .
C C7 0.3290(2) 0.23549(16) 0.73240(14) 0.0431(4) Uani d . 1 . .
H H7 0.4101 0.1616 0.7234 0.052 Uiso calc R 1 . .
C C8 0.5261(2) 0.3061(2) 0.86420(17) 0.0540(5) Uani d . 1 . .
C C9 0.1194(2) 0.12155(15) 1.08599(14) 0.0397(4) Uani d . 1 . .
C C10 -0.0618(2) 0.15942(16) 1.08968(16) 0.0463(4) Uani d . 1 . .
H H10 -0.0971 0.2074 1.0153 0.056 Uiso calc R 1 . .
C C11 -0.1906(3) 0.12692(19) 1.20224(18) 0.0560(5) Uani d . 1 . .
H H11 -0.3111 0.1535 1.2026 0.067 Uiso calc R 1 . .
C C12 -0.1423(3) 0.05585(19) 1.31351(17) 0.0595(5) Uani d . 1 . .
H H12 -0.2294 0.0355 1.3891 0.071 Uiso calc R 1 . .
C C13 0.0352(3) 0.01505(18) 1.31262(16) 0.0569(5) Uani d . 1 . .
H H13 0.0693 -0.0347 1.3866 0.068 Uiso calc R 1 . .
C C14 0.1613(2) 0.04921(16) 1.20018(15) 0.0470(4) Uani d . 1 . .
C C15 0.2390(2) 0.26888(15) 0.61458(14) 0.0415(4) Uani d . 1 . .
C C16 0.3352(2) 0.25928(19) 0.49306(16) 0.0524(4) Uani d . 1 . .
C C17 0.2607(3) 0.2853(2) 0.38267(16) 0.0638(5) Uani d . 1 . .
H H17 0.3306 0.2767 0.3031 0.077 Uiso calc R 1 . .
C C18 0.0817(3) 0.3240(2) 0.39162(17) 0.0641(5) Uani d . 1 . .
H H18 0.0289 0.3419 0.3180 0.077 Uiso calc R 1 . .
C C19 -0.0185(3) 0.3362(2) 0.50969(18) 0.0586(5) Uani d . 1 . .
H H19 -0.1396 0.3630 0.5158 0.070 Uiso calc R 1 . .
C C20 0.0587(2) 0.30888(17) 0.62043(15) 0.0483(4) Uani d . 1 . .
H H20 -0.0116 0.3176 0.6998 0.058 Uiso calc R 1 . .
F F1 0.33764(16) 0.01112(12) 1.20093(11) 0.0726(4) Uani d . 1 . .
F F2 0.51212(16) 0.21980(16) 0.48284(11) 0.0853(4) Uani d . 1 . .
N N1 0.19010(18) 0.19950(13) 0.85064(11) 0.0397(3) Uani d . 1 . .
O O1 0.68765(18) 0.30314(19) 0.86537(14) 0.0831(5) Uani d . 1 . .
H H1A 0.129(3) 0.1358(19) 0.8399(17) 0.050(5) Uiso d . 1 . .

loop_
_atom_site_aniso_label
_atom_site_aniso_U_11
_atom_site_aniso_U_22
_atom_site_aniso_U_33
_atom_site_aniso_U_12
_atom_site_aniso_U_13
_atom_site_aniso_U_23
C1 0.0392(9) 0.0502(9) 0.0351(7) 0.0105(7) -0.0090(6) -0.0071(6)
C2 0.0358(9) 0.0718(12) 0.0383(8) -0.0009(8) -0.0129(7) -0.0095(7)
C3 0.0525(11) 0.0631(11) 0.0508(9) -0.0147(8) -0.0022(8) -0.0209(8)
C4 0.0605(12) 0.0489(10) 0.0693(12) 0.0008(8) -0.0086(9) -0.0159(9)
C5 0.0642(13) 0.0551(11) 0.0563(10) -0.0146(9) -0.0138(9) -0.0020(8)
C6 0.0322(9) 0.0761(12) 0.0394(8) -0.0063(8) -0.0011(6) -0.0058(8)
C7 0.0383(9) 0.0550(9) 0.0346(7) 0.0099(7) -0.0049(6) -0.0096(6)
C8 0.0326(9) 0.0790(13) 0.0511(9) -0.0024(8) -0.0082(7) -0.0138(9)
C9 0.0453(9) 0.0394(8) 0.0346(7) 0.0037(6) -0.0101(6) -0.0068(6)
C10 0.0446(10) 0.0486(9) 0.0438(8) 0.0023(7) -0.0109(7) -0.0035(7)
C11 0.0452(10) 0.0608(11) 0.0579(10) -0.0033(8) -0.0012(8) -0.0098(8)
C12 0.0694(14) 0.0598(11) 0.0437(9) -0.0146(10) 0.0050(8) -0.0087(8)
C13 0.0797(14) 0.0511(10) 0.0377(8) -0.0041(9) -0.0130(8) -0.0011(7)
C14 0.0542(11) 0.0456(9) 0.0423(8) 0.0080(7) -0.0159(7) -0.0064(7)
C15 0.0440(9) 0.0463(9) 0.0330(7) -0.0007(7) -0.0048(6) -0.0073(6)
C16 0.0469(10) 0.0682(12) 0.0413(8) -0.0012(8) -0.0013(7) -0.0152(8)
C17 0.0727(14) 0.0846(14) 0.0337(8) -0.0122(11) -0.0027(8) -0.0149(8)
C18 0.0746(14) 0.0775(14) 0.0419(9) -0.0108(11) -0.0218(9) -0.0032(9)
C19 0.0521(11) 0.0728(13) 0.0504(10) 0.0027(9) -0.0182(8) -0.0036(8)
C20 0.0469(10) 0.0581(10) 0.0377(8) 0.0034(8) -0.0067(7) -0.0068(7)
F1 0.0669(8) 0.0863(9) 0.0600(7) 0.0256(6) -0.0257(6) 0.0019(6)
F2 0.0542(7) 0.1445(13) 0.0570(7) 0.0195(7) 0.0026(5) -0.0363(7)
N1 0.0402(8) 0.0478(8) 0.0312(6) -0.0022(6) -0.0083(5) -0.0062(5)
O1 0.0315(8) 0.1455(16) 0.0696(9) -0.0015(8) -0.0105(6) -0.0143(9)

loop_
_atom_type_symbol
_atom_type_description
_atom_type_scat_dispersion_real
_atom_type_scat_dispersion_imag
_atom_type_scat_source
C C 0.0033 0.0016 'International Tables Vol C Tables 4.2.6.8 and 6.1.1.4'
H H 0.0000 0.0000 'International Tables Vol C Tables 4.2.6.8 and 6.1.1.4'
N N 0.0061 0.0033 'International Tables Vol C Tables 4.2.6.8 and 6.1.1.4'
O O 0.0106 0.0060 'International Tables Vol C Tables 4.2.6.8 and 6.1.1.4'
F F 0.0171 0.0103 'International Tables Vol C Tables 4.2.6.8 and 6.1.1.4'

loop_
_geom_angle_atom_site_label_1
_geom_angle_atom_site_label_2
_geom_angle_atom_site_label_3
_geom_angle_site_symmetry_1
_geom_angle_site_symmetry_3
_geom_angle
_geom_angle_publ_flag
N1 C1 C9 . . 110.56(13) ?
N1 C1 C2 . . 109.45(13) ?
C9 C1 C2 . . 110.71(13) ?
N1 C1 H1 . . 108.7 ?
C9 C1 H1 . . 108.7 ?
C2 C1 H1 . . 108.7 ?
C8 C2 C3 . . 107.64(15) ?
C8 C2 C1 . . 107.86(14) ?
C3 C2 C1 . . 114.94(14) ?
C8 C2 H2 . . 108.8 ?
C3 C2 H2 . . 108.8 ?
C1 C2 H2 . . 108.8 ?
C4 C3 C2 . . 114.55(14) ?
C4 C3 H3A . . 108.6 ?
C2 C3 H3A . . 108.6 ?
C4 C3 H3B . . 108.6 ?
C2 C3 H3B . . 108.6 ?
H3A C3 H3B . . 107.6 ?
C3 C4 C5 . . 113.26(16) ?
C3 C4 H4A . . 108.9 ?
C5 C4 H4A . . 108.9 ?
C3 C4 H4B . . 108.9 ?
C5 C4 H4B . . 108.9 ?
H4A C4 H4B . . 107.7 ?
C4 C5 C6 . . 114.00(15) ?
C4 C5 H5A . . 108.8 ?
C6 C5 H5A . . 108.8 ?
C4 C5 H5B . . 108.8 ?
C6 C5 H5B . . 108.8 ?
H5A C5 H5B . . 107.6 ?
C8 C6 C5 . . 107.17(15) ?
C8 C6 C7 . . 107.89(15) ?
C5 C6 C7 . . 115.27(14) ?
C8 C6 H6 . . 108.8 ?
C5 C6 H6 . . 108.8 ?
C7 C6 H6 . . 108.8 ?
N1 C7 C15 . . 110.02(13) ?
N1 C7 C6 . . 109.92(13) ?
C15 C7 C6 . . 111.89(13) ?
N1 C7 H7 . . 108.3 ?
C15 C7 H7 . . 108.3 ?
C6 C7 H7 . . 108.3 ?
O1 C8 C6 . . 124.57(16) ?
O1 C8 C2 . . 123.79(16) ?
C6 C8 C2 . . 111.61(14) ?
C14 C9 C10 . . 116.13(14) ?
C14 C9 C1 . . 120.38(14) ?
C10 C9 C1 . . 123.42(13) ?
C11 C10 C9 . . 121.07(15) ?
C11 C10 H10 . . 119.5 ?
C9 C10 H10 . . 119.5 ?
C12 C11 C10 . . 120.71(18) ?
C12 C11 H11 . . 119.6 ?
C10 C11 H11 . . 119.6 ?
C13 C12 C11 . . 119.71(16) ?
C13 C12 H12 . . 120.1 ?
C11 C12 H12 . . 120.1 ?
C14 C13 C12 . . 118.66(16) ?
C14 C13 H13 . . 120.7 ?
C12 C13 H13 . . 120.7 ?
F1 C14 C13 . . 118.33(15) ?
F1 C14 C9 . . 117.96(15) ?
C13 C14 C9 . . 123.70(16) ?
C16 C15 C20 . . 116.11(15) ?
C16 C15 C7 . . 120.57(15) ?
C20 C15 C7 . . 123.31(13) ?
F2 C16 C17 . . 118.29(15) ?
F2 C16 C15 . . 118.14(15) ?
C17 C16 C15 . . 123.57(17) ?
C18 C17 C16 . . 118.98(16) ?
C18 C17 H17 . . 120.5 ?
C16 C17 H17 . . 120.5 ?
C19 C18 C17 . . 119.53(17) ?
C19 C18 H18 . . 120.2 ?
C17 C18 H18 . . 120.2 ?
C18 C19 C20 . . 120.73(18) ?
C18 C19 H19 . . 119.6 ?
C20 C19 H19 . . 119.6 ?
C15 C20 C19 . . 121.07(15) ?
C15 C20 H20 . . 119.5 ?
C19 C20 H20 . . 119.5 ?
C1 N1 C7 . . 112.94(12) ?
C1 N1 H1A . . 109.7(12) ?
C7 N1 H1A . . 106.9(12) ?

loop_
_geom_bond_atom_site_label_1
_geom_bond_atom_site_label_2
_geom_bond_site_symmetry_2
_geom_bond_distance
_geom_bond_publ_flag
C1 N1 . 1.4617(19) ?
C1 C9 . 1.516(2) ?
C1 C2 . 1.551(3) ?
C1 H1 . 0.9800 ?
C2 C8 . 1.506(2) ?
C2 C3 . 1.535(3) ?
C2 H2 . 0.9800 ?
C3 C4 . 1.518(3) ?
C3 H3A . 0.9700 ?
C3 H3B . 0.9700 ?
C4 C5 . 1.520(3) ?
C4 H4A . 0.9700 ?
C4 H4B . 0.9700 ?
C5 C6 . 1.542(3) ?
C5 H5A . 0.9700 ?
C5 H5B . 0.9700 ?
C6 C8 . 1.498(2) ?
C6 C7 . 1.550(3) ?
C6 H6 . 0.9800 ?
C7 N1 . 1.4703(19) ?
C7 C15 . 1.513(2) ?
C7 H7 . 0.9800 ?
C8 O1 . 1.208(2) ?
C9 C14 . 1.386(2) ?
C9 C10 . 1.389(2) ?
C10 C11 . 1.384(2) ?
C10 H10 . 0.9300 ?
C11 C12 . 1.374(3) ?
C11 H11 . 0.9300 ?
C12 C13 . 1.374(3) ?
C12 H12 . 0.9300 ?
C13 C14 . 1.374(2) ?
C13 H13 . 0.9300 ?
C14 F1 . 1.361(2) ?
C15 C16 . 1.382(2) ?
C15 C20 . 1.386(2) ?
C16 F2 . 1.358(2) ?
C16 C17 . 1.373(3) ?
C17 C18 . 1.371(3) ?
C17 H17 . 0.9300 ?
C18 C19 . 1.368(3) ?
C18 H18 . 0.9300 ?
C19 C20 . 1.388(2) ?
C19 H19 . 0.9300 ?
C20 H20 . 0.9300 ?
N1 H1A . 0.88(2) ?

loop_
_geom_hbond_atom_site_label_D
_geom_hbond_atom_site_label_H
_geom_hbond_atom_site_label_A
_geom_hbond_site_symmetry_A
_geom_hbond_distance_DH
_geom_hbond_distance_HA
_geom_hbond_distance_DA
_geom_hbond_angle_DHA
N1 H1A Cg 2_557 0.90(4) 2.72(2) 3.58(16) 167.3(19)

loop_
_geom_torsion_atom_site_label_1
_geom_torsion_atom_site_label_2
_geom_torsion_atom_site_label_3
_geom_torsion_atom_site_label_4
_geom_torsion_site_symmetry_1
_geom_torsion_site_symmetry_2
_geom_torsion_site_symmetry_3
_geom_torsion_site_symmetry_4
_geom_torsion
_geom_torsion_publ_flag
N1 C1 C2 C8 . . . . -57.90(16) ?
C9 C1 C2 C8 . . . . 179.98(13) ?
N1 C1 C2 C3 . . . . 62.16(17) ?
C9 C1 C2 C3 . . . . -59.96(17) ?
C8 C2 C3 C4 . . . . 52.2(2) ?
C1 C2 C3 C4 . . . . -68.03(19) ?
C2 C3 C4 C5 . . . . -43.7(2) ?
C3 C4 C5 C6 . . . . 44.4(2) ?
C4 C5 C6 C8 . . . . -53.8(2) ?
C4 C5 C6 C7 . . . . 66.3(2) ?
C8 C6 C7 N1 . . . . 56.93(17) ?
C5 C6 C7 N1 . . . . -62.77(17) ?
C8 C6 C7 C15 . . . . 179.48(13) ?
C5 C6 C7 C15 . . . . 59.78(17) ?
C5 C6 C8 O1 . . . . -113.1(2) ?
C7 C6 C8 O1 . . . . 122.2(2) ?
C5 C6 C8 C2 . . . . 64.94(19) ?
C7 C6 C8 C2 . . . . -59.75(19) ?
C3 C2 C8 O1 . . . . 113.9(2) ?
C1 C2 C8 O1 . . . . -121.6(2) ?
C3 C2 C8 C6 . . . . -64.20(19) ?
C1 C2 C8 C6 . . . . 60.36(19) ?
N1 C1 C9 C14 . . . . 162.27(15) ?
C2 C1 C9 C14 . . . . -76.27(19) ?
N1 C1 C9 C10 . . . . -20.8(2) ?
C2 C1 C9 C10 . . . . 100.64(18) ?
C14 C9 C10 C11 . . . . 0.6(2) ?
C1 C9 C10 C11 . . . . -176.38(16) ?
C9 C10 C11 C12 . . . . -0.1(3) ?
C10 C11 C12 C13 . . . . -0.9(3) ?
C11 C12 C13 C14 . . . . 1.4(3) ?
C12 C13 C14 F1 . . . . 178.41(16) ?
C12 C13 C14 C9 . . . . -0.9(3) ?
C10 C9 C14 F1 . . . . -179.44(15) ?
C1 C9 C14 F1 . . . . -2.3(2) ?
C10 C9 C14 C13 . . . . -0.1(3) ?
C1 C9 C14 C13 . . . . 177.01(16) ?
N1 C7 C15 C16 . . . . -155.80(16) ?
C6 C7 C15 C16 . . . . 81.71(19) ?
N1 C7 C15 C20 . . . . 23.5(2) ?
C6 C7 C15 C20 . . . . -98.96(18) ?
C20 C15 C16 F2 . . . . -179.68(16) ?
C7 C15 C16 F2 . . . . -0.3(3) ?
C20 C15 C16 C17 . . . . -0.9(3) ?
C7 C15 C16 C17 . . . . 178.47(18) ?
F2 C16 C17 C18 . . . . 179.38(18) ?
C15 C16 C17 C18 . . . . 0.6(3) ?
C16 C17 C18 C19 . . . . 0.1(3) ?
C17 C18 C19 C20 . . . . -0.4(3) ?
C16 C15 C20 C19 . . . . 0.5(3) ?
C7 C15 C20 C19 . . . . -178.81(17) ?
C18 C19 C20 C15 . . . . 0.1(3) ?
C9 C1 N1 C7 . . . . -178.60(13) ?
C2 C1 N1 C7 . . . . 59.20(17) ?
C15 C7 N1 C1 . . . . 177.51(13) ?
C6 C7 N1 C1 . . . . -58.84(17) ?
